data_4103553
loop_
_publ_author_name
'Ilya D. Gridnev'
'Masahito Watanabe'
'Hui Wang'
'Takao Ikariya'

_publ_section_title
;
 Mechanism of Enantioselective C-C Bond Formation with Bifunctional Chiral
 Ru Catalysts: NMR and DFT Study
;
_journal_name_full 'Journal of the American Chemical Society'
_journal_page_first 16637
_journal_page_last 16650
_journal_paper_doi 10.1021/ja107597w
_journal_volume 132
_journal_year 2010
_chemical_formula_moiety 'C35 H42 N2 O5 S Ru '
_chemical_formula_sum 'C35 H42 N2 O5 Ru S'
_chemical_formula_weight 703.86
_space_group_IT_number 19
_symmetry_cell_setting orthorhombic
_symmetry_Int_Tables_number 19
_symmetry_space_group_name_Hall 'P 2ac 2ab'
_symmetry_space_group_name_H-M 'P 21 21 21'
_cell_angle_alpha 90
_cell_angle_beta 90
_cell_angle_gamma 90
_cell_formula_units_Z 4
_cell_length_a 9.319(3)
_cell_length_b 14.771(4)
_cell_length_c 23.304(2)
_cell_measurement_reflns_used 151
_cell_measurement_temperature 293.1
_cell_measurement_theta_max 31.0
_cell_measurement_theta_min 2.2
_cell_volume 3207.8(14)
_computing_cell_refinement CrystalClear
_computing_data_collection CrystalClear
_computing_data_reduction CrystalStructure
_computing_publication_material 'CrystalStructure Ver. 3.11'
_computing_structure_refinement SHELXL
_computing_structure_solution 'DIRDIF99 (PATTY)'
_diffrn_detector_area_resol_mean 28.57
_diffrn_measured_fraction_theta_full 0.9941
_diffrn_measured_fraction_theta_max 0.9077
_diffrn_measurement_device_type 'Rigaku Saturn'
_diffrn_measurement_method \w
_diffrn_radiation_type 'Mo K\a'
_diffrn_radiation_wavelength 0.7107
_diffrn_reflns_av_R_equivalents 0.104
_diffrn_reflns_limit_h_max 13
_diffrn_reflns_limit_h_min -12
_diffrn_reflns_limit_k_max 19
_diffrn_reflns_limit_k_min -19
_diffrn_reflns_limit_l_max 33
_diffrn_reflns_limit_l_min -30
_diffrn_reflns_number 27880
_diffrn_reflns_theta_full 25.00
_diffrn_reflns_theta_max 30.98
_exptl_absorpt_coefficient_mu 0.599
_exptl_absorpt_correction_T_max 0.887
_exptl_absorpt_correction_T_min 0.750
_exptl_absorpt_correction_type multi-scan
_exptl_absorpt_process_details 'Jacobson, R. (1998) Private communication'
_exptl_crystal_colour colorless
_exptl_crystal_density_diffrn 1.457
_exptl_crystal_density_method 'not measured'
_exptl_crystal_description prism
_exptl_crystal_F_000 1464.00
_exptl_crystal_size_max 0.20
_exptl_crystal_size_mid 0.20
_exptl_crystal_size_min 0.20
_refine_diff_density_max 1.45
_refine_diff_density_min -0.64
_refine_ls_abs_structure_details 'Flack, H. D. (1983), Acta Cryst. A39, 876-881.  3745 Friedel Pairs'
_refine_ls_abs_structure_Flack 0.00000
_refine_ls_extinction_method none
_refine_ls_goodness_of_fit_ref 1.077
_refine_ls_hydrogen_treatment noref
_refine_ls_number_parameters 397
_refine_ls_number_reflns 5577
_refine_ls_R_factor_gt 0.0860
_refine_ls_shift/su_max 0.0000
_refine_ls_structure_factor_coef F
_refine_ls_weighting_details 'w = 1/[\s^2^(Fo^2^)+(0.0961P)^2^+6.7148P] where P=(Fo^2^+2Fc^2^)/3'
_refine_ls_weighting_scheme calc
_refine_ls_wR_factor_ref 0.2140
_reflns_number_gt 4987
_reflns_number_total 8888
_reflns_threshold_expression F^2^>2.0\s(F^2^)
_cod_data_source_file ja107597w_si_002.cif
_cod_data_source_block '__process-1'
_cod_original_cell_volume 3207.5(14)
_cod_original_sg_symbol_H-M 'P 21 21 21 '
_cod_original_formula_sum 'C35 H42 N2 O5 S Ru '
_cod_database_code 4103553

loop_
_symmetry_equiv_pos_as_xyz
x,y,z
x+1/2,-y+1/2,-z
-x,y+1/2,-z+1/2
-x+1/2,-y,z+1/2

loop_
_atom_site_label
_atom_site_type_symbol
_atom_site_fract_x
_atom_site_fract_y
_atom_site_fract_z
_atom_site_U_iso_or_equiv
_atom_site_adp_type
_atom_site_occupancy
_atom_site_symmetry_multiplicity
_atom_site_calc_flag
Ru1 Ru -0.10282(9) -0.00521(6) -0.00998(3) 0.0292(3) Uani 1.00 1 d
S1 S -0.3332(4) -0.1463(2) -0.06713(13) 0.0338(7) Uani 1.00 1 d
O1 O -0.3224(9) -0.1754(5) -0.0079(3) 0.042(2) Uani 1.00 1 d
O2 O -0.4710(9) -0.1175(5) -0.0867(3) 0.040(2) Uani 1.00 1 d
O3 O -0.3104(9) 0.0372(5) 0.0118(3) 0.039(2) Uani 1.00 1 d
O4 O -0.3910(12) 0.2848(6) 0.1006(4) 0.061(3) Uani 1.00 1 d
O5 O -0.1527(10) 0.3078(6) 0.0926(4) 0.058(3) Uani 1.00 1 d
N1 N -0.1213(11) 0.1012(5) -0.0695(4) 0.032(2) Uani 1.00 1 d
N2 N -0.2114(11) -0.0713(5) -0.0793(4) 0.030(2) Uani 1.00 1 d
C1 C -0.1360(13) 0.0645(7) -0.1294(4) 0.033(3) Uani 1.00 1 d
C2 C -0.2476(11) -0.0083(7) -0.1263(4) 0.025(2) Uani 1.00 1 d
C3 C -0.173(1) 0.1358(7) -0.1736(5) 0.034(3) Uani 1.00 1 d
C4 C -0.091(2) 0.1484(7) -0.2224(5) 0.039(3) Uani 1.00 1 d
C5 C -0.130(2) 0.2083(10) -0.2638(5) 0.060(5) Uani 1.00 1 d
C6 C -0.252(2) 0.2597(9) -0.2595(6) 0.061(5) Uani 1.00 1 d
C7 C -0.332(2) 0.2500(7) -0.2102(6) 0.052(4) Uani 1.00 1 d
C8 C -0.294(2) 0.1888(8) -0.1673(5) 0.041(3) Uani 1.00 1 d
C9 C -0.2608(12) -0.0521(6) -0.1859(5) 0.027(3) Uani 1.00 1 d
C10 C -0.385(1) -0.0374(6) -0.2182(4) 0.031(3) Uani 1.00 1 d
C11 C -0.393(2) -0.0708(7) -0.2736(5) 0.037(3) Uani 1.00 1 d
C12 C -0.283(1) -0.1212(8) -0.2963(5) 0.039(3) Uani 1.00 1 d
C13 C -0.165(2) -0.1378(8) -0.2636(5) 0.043(3) Uani 1.00 1 d
C14 C -0.1521(12) -0.1045(7) -0.2081(5) 0.034(3) Uani 1.00 1 d
C15 C -0.2886(12) -0.2477(7) -0.1081(4) 0.028(3) Uani 1.00 1 d
C16 C -0.367(2) -0.2666(8) -0.1578(5) 0.049(4) Uani 1.00 1 d
C17 C -0.337(2) -0.3453(8) -0.1846(6) 0.050(4) Uani 1.00 1 d
C18 C -0.229(2) -0.4055(8) -0.1686(6) 0.049(4) Uani 1.00 1 d
C19 C -0.152(1) -0.3799(8) -0.1196(6) 0.049(4) Uani 1.00 1 d
C20 C -0.183(1) -0.3024(7) -0.0887(5) 0.036(3) Uani 1.00 1 d
C21 C -0.198(2) -0.4925(9) -0.1986(6) 0.067(4) Uani 1.00 1 d
C22 C 0.0752(12) 0.0483(7) 0.0426(4) 0.030(3) Uani 1.00 1 d
C23 C 0.1300(11) -0.0010(7) -0.0051(4) 0.034(2) Uani 1.00 1 d
C24 C 0.0888(12) -0.0901(7) -0.0157(5) 0.032(2) Uani 1.00 1 d
C25 C -0.0116(13) -0.1315(6) 0.0228(5) 0.033(3) Uani 1.00 1 d
C26 C -0.0714(12) -0.0851(7) 0.0690(5) 0.034(3) Uani 1.00 1 d
C27 C -0.0251(12) 0.0058(8) 0.0771(4) 0.034(3) Uani 1.00 1 d
C28 C 0.126(2) 0.1406(10) 0.0549(6) 0.066(5) Uani 1.00 1 d
C29 C 0.1420(11) -0.1384(7) -0.0662(5) 0.035(3) Uani 1.00 1 d
C30 C -0.178(2) -0.1255(9) 0.1076(5) 0.045(3) Uani 1.00 1 d
C31 C -0.344(1) 0.1139(10) 0.0349(5) 0.044(4) Uani 1.00 1 d
C32 C -0.497(2) 0.1195(9) 0.0493(7) 0.069(5) Uani 1.00 1 d
C33 C -0.245(2) 0.1801(8) 0.0483(4) 0.038(3) Uani 1.00 1 d
C34 C -0.2775(13) 0.2606(8) 0.0799(5) 0.033(3) Uani 1.00 1 d
C35 C -0.170(2) 0.3845(10) 0.1291(7) 0.073(5) Uani 1.00 1 d
H1 H -0.2034 0.1365 -0.0605 0.0381 Uiso 1.00 1 c
H2 H -0.0379 0.1382 -0.0674 0.0381 Uiso 1.00 1 c
H3 H -0.0473 0.0374 -0.1400 0.0395 Uiso 1.00 1 c
H4 H -0.3370 0.0194 -0.1173 0.0301 Uiso 1.00 1 c
H5 H -0.0055 0.1143 -0.2271 0.0463 Uiso 1.00 1 c
H6 H -0.0711 0.2147 -0.2969 0.0711 Uiso 1.00 1 c
H7 H -0.2798 0.3002 -0.2891 0.0735 Uiso 1.00 1 c
H8 H -0.4160 0.2861 -0.2053 0.0621 Uiso 1.00 1 c
H9 H -0.3520 0.1836 -0.1338 0.0489 Uiso 1.00 1 c
H10 H -0.4633 -0.0047 -0.2023 0.0378 Uiso 1.00 1 c
H11 H -0.4754 -0.0585 -0.2963 0.0447 Uiso 1.00 1 c
H12 H -0.2899 -0.1443 -0.3343 0.0466 Uiso 1.00 1 c
H13 H -0.0892 -0.1732 -0.2793 0.0511 Uiso 1.00 1 c
H14 H -0.0693 -0.1176 -0.1857 0.0404 Uiso 1.00 1 c
H15 H -0.4374 -0.2261 -0.1720 0.0588 Uiso 1.00 1 c
H16 H -0.3931 -0.3607 -0.2172 0.0603 Uiso 1.00 1 c
H17 H -0.0750 -0.4174 -0.1071 0.0582 Uiso 1.00 1 c
H18 H -0.1318 -0.2880 -0.0547 0.0432 Uiso 1.00 1 c
H19 H -0.2122 -0.5415 -0.1730 0.0805 Uiso 1.00 1 c
H20 H -0.2603 -0.4987 -0.2306 0.0805 Uiso 1.00 1 c
H21 H -0.1012 -0.4922 -0.2115 0.0805 Uiso 1.00 1 c
H22 H 0.1962 0.0276 -0.0303 0.0408 Uiso 1.00 1 c
H23 H -0.0384 -0.1929 0.0167 0.0394 Uiso 1.00 1 c
H24 H -0.0655 0.0393 0.1079 0.0411 Uiso 1.00 1 c
H25 H 0.1693 0.1421 0.0917 0.0799 Uiso 1.00 1 c
H26 H 0.1934 0.1583 0.0267 0.0799 Uiso 1.00 1 c
H27 H 0.0463 0.1810 0.0543 0.0799 Uiso 1.00 1 c
H28 H 0.1031 -0.1979 -0.0668 0.0419 Uiso 1.00 1 c
H29 H 0.1136 -0.1070 -0.0999 0.0419 Uiso 1.00 1 c
H30 H 0.2437 -0.1417 -0.0647 0.0419 Uiso 1.00 1 c
H31 H -0.2639 -0.0913 0.1060 0.0533 Uiso 1.00 1 c
H32 H -0.1964 -0.1860 0.0960 0.0533 Uiso 1.00 1 c
H33 H -0.1416 -0.1253 0.1457 0.0533 Uiso 1.00 1 c
H34 H -0.5182 0.1764 0.0663 0.0834 Uiso 1.00 1 c
H35 H -0.5532 0.1129 0.0151 0.0834 Uiso 1.00 1 c
H36 H -0.5222 0.0724 0.0753 0.0834 Uiso 1.00 1 c
H37 H -0.1715 0.1504 0.0696 0.0452 Uiso 1.00 1 c
H38 H -0.2069 0.2001 0.0127 0.0452 Uiso 1.00 1 c
H39 H -0.0797 0.4119 0.1354 0.0880 Uiso 1.00 1 c
H40 H -0.2330 0.4265 0.1111 0.0880 Uiso 1.00 1 c
H41 H -0.2101 0.3656 0.1646 0.0880 Uiso 1.00 1 c

loop_
_atom_site_aniso_label
_atom_site_aniso_U_11
_atom_site_aniso_U_22
_atom_site_aniso_U_33
_atom_site_aniso_U_12
_atom_site_aniso_U_13
_atom_site_aniso_U_23
Ru1 0.0348(5) 0.0302(4) 0.0227(4) -0.0021(5) -0.0041(4) 0.0014(4)
S1 0.040(2) 0.035(2) 0.026(2) -0.007(1) 0.0014(13) 0.0024(13)
O1 0.062(5) 0.040(4) 0.024(4) -0.014(4) 0.007(4) 0.013(4)
O2 0.041(5) 0.043(5) 0.037(5) -0.008(4) 0.002(4) -0.014(4)
O3 0.040(5) 0.049(4) 0.027(4) -0.003(4) -0.004(4) -0.004(4)
O4 0.065(7) 0.061(6) 0.056(6) 0.041(6) -0.004(6) -0.014(4)
O5 0.051(7) 0.056(5) 0.068(7) 0.004(5) -0.007(5) -0.025(5)
N1 0.047(6) 0.029(5) 0.020(4) -0.000(5) -0.008(5) -0.005(4)
N2 0.050(7) 0.023(5) 0.018(5) -0.003(4) -0.005(4) 0.000(4)
C1 0.061(9) 0.024(6) 0.014(5) 0.009(5) -0.003(5) -0.004(4)
C2 0.034(6) 0.021(5) 0.021(5) 0.005(5) -0.007(4) -0.003(5)
C3 0.053(8) 0.018(5) 0.030(6) 0.000(6) -0.013(6) -0.007(5)
C4 0.043(8) 0.044(7) 0.029(6) 0.005(7) -0.006(6) -0.004(5)
C5 0.086(13) 0.066(9) 0.027(7) -0.034(9) -0.024(8) -0.003(6)
C6 0.10(1) 0.036(8) 0.045(9) -0.016(8) -0.043(9) 0.000(7)
C7 0.080(11) 0.024(7) 0.052(9) 0.005(7) -0.026(8) -0.007(6)
C8 0.065(10) 0.027(6) 0.032(7) 0.003(6) -0.003(6) -0.016(5)
C9 0.040(7) 0.006(5) 0.035(6) 0.000(5) -0.003(5) -0.003(4)
C10 0.038(7) 0.030(5) 0.027(6) 0.006(5) -0.003(6) 0.003(4)
C11 0.046(7) 0.034(6) 0.032(6) 0.000(6) -0.003(6) -0.008(5)
C12 0.047(8) 0.039(7) 0.031(7) 0.003(6) -0.012(6) -0.007(6)
C13 0.058(9) 0.045(7) 0.026(6) 0.008(7) 0.005(6) -0.006(6)
C14 0.034(7) 0.025(6) 0.043(7) 0.000(5) -0.010(6) 0.017(5)
C15 0.033(7) 0.033(6) 0.019(5) -0.018(5) -0.000(5) 0.000(5)
C16 0.067(11) 0.042(7) 0.037(7) -0.014(7) -0.002(7) 0.003(6)
C17 0.071(10) 0.036(7) 0.043(8) -0.028(7) 0.006(7) -0.007(6)
C18 0.066(10) 0.034(7) 0.048(8) -0.016(7) 0.025(8) -0.004(6)
C19 0.037(8) 0.039(7) 0.071(10) 0.001(6) 0.011(7) 0.018(7)
C20 0.043(8) 0.029(6) 0.036(7) -0.001(6) 0.000(6) 0.002(5)
C21 0.097(12) 0.025(6) 0.080(10) -0.009(8) 0.040(8) 0.006(8)
C22 0.037(8) 0.036(6) 0.017(6) -0.010(5) -0.006(5) 0.009(5)
C23 0.041(6) 0.035(5) 0.027(5) -0.012(6) -0.009(4) 0.012(6)
C24 0.029(6) 0.036(6) 0.030(6) 0.009(5) -0.007(6) 0.001(5)
C25 0.043(7) 0.022(5) 0.033(7) 0.005(5) -0.019(5) 0.002(5)
C26 0.033(7) 0.044(7) 0.025(6) 0.005(5) -0.025(5) 0.017(5)
C27 0.051(7) 0.040(6) 0.011(4) 0.006(7) -0.016(4) -0.002(6)
C28 0.063(11) 0.090(10) 0.045(8) -0.037(9) -0.034(8) 0.025(8)
C29 0.020(7) 0.032(6) 0.053(7) 0.008(5) 0.013(5) 0.001(6)
C30 0.038(8) 0.061(8) 0.035(7) -0.004(7) -0.007(6) -0.003(6)
C31 0.032(7) 0.082(10) 0.019(6) 0.030(7) 0.014(5) 0.031(7)
C32 0.074(12) 0.054(9) 0.079(12) 0.007(8) 0.019(9) 0.027(8)
C33 0.062(9) 0.047(7) 0.005(5) 0.016(7) -0.001(5) 0.000(5)
C34 0.031(7) 0.045(7) 0.023(6) 0.014(6) 0.003(5) 0.007(5)
C35 0.089(13) 0.057(9) 0.074(11) 0.017(8) -0.041(10) -0.024(8)

loop_
_atom_type_symbol
_atom_type_description
_atom_type_scat_dispersion_real
_atom_type_scat_dispersion_imag
_atom_type_scat_source
C C 0.003 0.002
;
International Tables for Crystallography
(1992, Vol. C, Tables 4.2.6.8 and 6.1.1.4)
;
H H 0.000 0.000
;
International Tables for Crystallography
(1992, Vol. C, Table 6.1.1.4)
;
N N 0.006 0.003
;
International Tables for Crystallography
(1992, Vol. C, Tables 4.2.6.8 and 6.1.1.4)
;
O O 0.011 0.006
;
International Tables for Crystallography
(1992, Vol. C, Tables 4.2.6.8 and 6.1.1.4)
;
S S 0.125 0.123
;
International Tables for Crystallography
(1992, Vol. C, Tables 4.2.6.8 and 6.1.1.4)
;
Ru Ru -1.259 0.836
;
International Tables for Crystallography
(1992, Vol. C, Tables 4.2.6.8 and 6.1.1.4)
;

loop_
_geom_angle_atom_site_label_1
_geom_angle_atom_site_label_2
_geom_angle_atom_site_label_3
_geom_angle
_geom_angle_publ_flag
O5 Ru1 N1 82.020 yes
O5 Ru1 N2 83.221 yes
N1 Ru1 N2 78.759 yes
O5 Ru1 C1 154.174 yes
N1 Ru1 C1 95.397 yes
N2 Ru1 C1 121.663 yes
O5 Ru1 C2 116.885 yes
N1 Ru1 C2 99.165 yes
N2 Ru1 C2 159.503 yes
C1 Ru1 C2 37.887 yes
O5 Ru1 C15 160.108 yes
N1 Ru1 C15 117.032 yes
N2 Ru1 C15 94.503 yes
C1 Ru1 C15 37.296 yes
C2 Ru1 C15 68.034 yes
O5 Ru1 C29 93.437 yes
N1 Ru1 C29 126.162 yes
N2 Ru1 C29 154.299 yes
C1 Ru1 C29 67.276 yes
C2 Ru1 C29 36.884 yes
C15 Ru1 C29 80.042 yes
O5 Ru1 C36 94.631 yes
N1 Ru1 C36 163.866 yes
N2 Ru1 C36 116.661 yes
C1 Ru1 C36 80.720 yes
C2 Ru1 C36 68.177 yes
C15 Ru1 C36 68.656 yes
C29 Ru1 C36 37.988 yes
O5 Ru1 C44 121.901 yes
N1 Ru1 C44 154.083 yes
N2 Ru1 C44 93.354 yes
C1 Ru1 C44 67.605 yes
C2 Ru1 C44 79.619 yes
C15 Ru1 C44 38.320 yes
C29 Ru1 C44 66.784 yes
C36 Ru1 C44 36.941 yes
O1 S1 O3 117.160 yes
O1 S1 N2 108.773 yes
O3 S1 N2 111.786 yes
O1 S1 C39 103.866 yes
O3 S1 C39 106.410 yes
N2 S1 C39 108.201 yes
C4 O4 C5 115.452 yes
Ru1 O5 C37 125.731 yes
Ru1 N1 C28 110.493 yes
Ru1 N1 H24 36.0(2) no
C28 N1 H24 37.7(2) no
Ru1 N1 H25 61.2(2) no
C28 N1 H25 3.0(2) no
H24 N1 H25 34.67(7) no
Ru1 N2 S1 120.947 yes
Ru1 N2 C31 112.406 yes
S1 N2 C31 113.710 yes
Ru1 C1 C2 72.456 yes
Ru1 C1 C15 71.860 yes
C2 C1 C15 121.609 yes
Ru1 C1 H28 51.4(2) no
C2 C1 H28 73.9(5) no
C15 C1 H28 47.4(2) no
Ru1 C2 C1 69.657 yes
Ru1 C2 C18 132.749 yes
C1 C2 C18 120.821 yes
Ru1 C2 C29 69.580 yes
C1 C2 C29 117.563 yes
C18 C2 C29 121.613 yes
O2 C4 O4 119.800 yes
O2 C4 C45 129.240 yes
O4 C4 C45 110.411 yes
O4 C5 H4 44.6(1) no
O4 C5 H5 80.8(4) no
H4 C5 H5 61.8(4) no
O4 C5 H6 156.6(10) no
H4 C5 H6 149.7(11) no
H5 C5 H6 94.5(10) no
C37 C6 H7 -1.$ no
C37 C6 H8 -1.$ no
H7 C6 H8 97.1(11) no
C37 C6 H9 -1.$ no
H7 C6 H9 142.0(12) no
H8 C6 H9 44.9(3) no
C19 C11 C24 120.935 yes
C19 C11 H16 29.6(1) no
C24 C11 H16 74.3(2) no
C16 C13 C23 121.821 yes
C16 C13 H13 110.9(9) no
C23 C13 H13 101.5(8) no
C27 C14 C34 119.918 yes
C27 C14 H10 90.3(2) no
C34 C14 H10 64.4(2) no
Ru1 C15 C1 70.843 yes
Ru1 C15 C30 127.318 yes
C1 C15 C30 120.772 yes
Ru1 C15 C44 70.931 yes
C1 C15 C44 118.070 yes
C30 C15 C44 121.108 yes
C13 C16 C27 121.784 yes
C13 C16 H14 32.8(2) no
C27 C16 H14 58.5(2) no
C24 C17 C42 121.699 yes
C24 C17 H18 23.8(2) no
C42 C17 H18 -1.$ no
C2 C18 H34 26.20(12) no
C2 C18 H35 25.93(11) no
H34 C18 H35 5.225(12) no
C2 C18 H36 32.55(12) no
H34 C18 H36 6.419(12) no
H35 C18 H36 9.43(1) no
C11 C19 C22 119.415 yes
C11 C19 H15 26.0(2) no
C22 C19 H15 81.7(2) no
C21 C20 C39 118.416 yes
C21 C20 H23 153.6(4) no
C39 C20 H23 -1.$ no
C20 C21 C33 122.420 yes
C20 C21 H22 25.7(2) no
C33 C21 H22 25.40(7) no
C19 C22 C31 119.144 yes
C19 C22 C42 119.771 yes
C31 C22 C42 121.080 yes
C13 C23 C34 117.203 yes
C13 C23 H12 3.97(10) no
C34 C23 H12 99.6(2) no
C11 C24 C17 119.111 yes
C11 C24 H17 63.7(1) no
C17 C24 H17 28.22(13) no
C32 C25 C33 125.153 yes
C32 C25 H21 115.4(2) no
C33 C25 H21 131.3(2) no
C33 C26 H1 34.3(2) no
C33 C26 H2 44.5(2) no
H1 C26 H2 19.39(5) no
C33 C26 H3 65.8(2) no
H1 C26 H3 32.13(7) no
H2 C26 H3 25.68(6) no
C14 C27 C16 117.466 yes
C14 C27 C28 120.525 yes
C16 C27 C28 121.956 yes
N1 C28 C27 113.658 yes
N1 C28 C31 105.974 yes
C27 C28 C31 112.065 yes
N1 C28 H27 66.9(8) no
C27 C28 H27 93.9(10) no
C31 C28 H27 44.3(8) no
Ru1 C29 C2 73.537 yes
Ru1 C29 C36 72.767 yes
C2 C29 C36 123.873 yes
Ru1 C29 H30 135.1(8) no
C2 C29 H30 150.4(8) no
C36 C29 H30 -1.$ no
C15 C30 H31 88.9(8) no
C15 C30 H32 52.4(7) no
H31 C30 H32 109.6(13) no
C15 C30 H33 158.9(9) no
H31 C30 H33 109.5(13) no
H32 C30 H33 109.6(13) no
N2 C31 C22 115.072 yes
N2 C31 C28 109.199 yes
C22 C31 C28 108.175 yes
N2 C31 H26 76.0(2) no
C22 C31 H26 21.9(2) no
C28 C31 H26 8.6(2) no
C25 C32 C39 116.650 yes
C25 C32 H20 44.6(2) no
C39 C32 H20 -1.$ no
C21 C33 C25 114.694 yes
C21 C33 C26 120.824 yes
C25 C33 C26 124.463 yes
C14 C34 C23 121.756 yes
C14 C34 H11 21.02(8) no
C23 C34 H11 60.7(1) no
Ru1 C36 C29 69.244 yes
Ru1 C36 C41 129.743 yes
C29 C36 C41 120.568 yes
Ru1 C36 C44 70.860 yes
C29 C36 C44 116.537 yes
C41 C36 C44 122.891 yes
O5 C37 C6 111.946 yes
O5 C37 C45 123.718 yes
C6 C37 C45 124.200 yes
S1 C39 C20 118.821 yes
S1 C39 C32 118.639 yes
C20 C39 C32 122.527 yes
C36 C41 H37 -1.$ no
C36 C41 H38 -1.$ no
H37 C41 H38 -1.$ no
C36 C41 H39 -1.$ no
H37 C41 H39 -1.$ no
H38 C41 H39 -1.$ no
C17 C42 C22 118.955 yes
C17 C42 H19 -1.$ no
C22 C42 H19 -1.$ no
Ru1 C44 C15 70.749 yes
Ru1 C44 C36 72.200 yes
C15 C44 C36 122.268 yes
Ru1 C44 H29 -1.$ no
C15 C44 H29 -1.$ no
C36 C44 H29 -1.$ no
C4 C45 C37 124.215 yes
C4 C45 H40 -1.$ no
C37 C45 H40 -1.$ no
C4 C45 H41 -1.$ no
C37 C45 H41 -1.$ no
H40 C45 H41 -1.$ no

loop_
_geom_bond_atom_site_label_1
_geom_bond_atom_site_label_2
_geom_bond_distance
_geom_bond_publ_flag
Ru1 O5 2.095 yes
Ru1 N1 2.103 yes
Ru1 N2 2.141 yes
Ru1 C1 2.174 yes
Ru1 C2 2.211 yes
Ru1 C15 2.187 yes
Ru1 C29 2.160 yes
Ru1 C36 2.207 yes
Ru1 C44 2.189 yes
S1 O1 1.450 yes
S1 O3 1.428 yes
S1 N2 1.612 yes
S1 C39 1.825 yes
O2 C4 1.215 yes
O4 C4 1.387 yes
O4 C5 1.421 yes
O5 C37 1.295 yes
N1 C28 1.505 yes
N1 H24 4.265(8) no
N1 H25 4.669(9) no
N2 C31 1.475 yes
C1 C2 1.424 yes
C1 C15 1.395 yes
C1 H28 4.703(10) no
C2 C18 1.468 yes
C2 C29 1.384 yes
C4 C45 1.430 yes
C5 H4 4.81(1) no
C5 H5 2.00(2) no
C5 H6 0.95(1) no
C6 C37 1.479 yes
C6 H7 0.95(1) no
C6 H8 2.02(2) no
C6 H9 3.27(2) no
C11 C19 1.384 yes
C11 C24 1.371 yes
C11 H16 4.480(10) no
C13 C16 1.361 yes
C13 C23 1.369 yes
C13 H13 0.952(13) no
C14 C27 1.388 yes
C14 C34 1.391 yes
C14 H10 3.256(11) no
C15 C30 1.461 yes
C15 C44 1.436 yes
C16 C27 1.381 yes
C16 H14 3.60(1) no
C17 C24 1.362 yes
C17 C42 1.393 yes
C17 H18 3.677(13) no
C18 H34 10.540(13) no
C18 H35 9.277(13) no
C18 H36 9.465(13) no
C19 C22 1.397 yes
C19 H15 3.706(13) no
C20 C21 1.384 yes
C20 C39 1.349 yes
C20 H23 3.236(12) no
C21 C33 1.404 yes
C21 H22 9.38(1) no
C22 C31 1.539 yes
C22 C42 1.376 yes
C23 C34 1.380 yes
C23 H12 8.868(9) no
C24 H17 5.498(10) no
C25 C32 1.350 yes
C25 C33 1.389 yes
C25 H21 7.675(10) no
C26 C33 1.490 yes
C26 H1 4.618(11) no
C26 H2 4.591(11) no
C26 H3 5.202(11) no
C27 C28 1.511 yes
C28 C31 1.501 yes
C28 H27 0.95(2) no
C29 C36 1.422 yes
C29 H30 0.950(10) no
C30 H31 0.950(13) no
C30 H32 0.949(13) no
C30 H33 0.950(13) no
C31 H26 5.051(13) no
C32 C39 1.396 yes
C32 H20 11.44(2) no
C34 H11 10.121(11) no
C36 C41 1.464 yes
C36 C44 1.393 yes
C37 C45 1.379 yes
C41 H37 0.00 no
C41 H38 0.00 no
C41 H39 0.00 no
C42 H19 0.00 no
C44 H29 0.00 no
C45 H40 0.00 no
C45 H41 0.00 no
O3 C31 2.788 yes
N1 C1 3.164 yes
N1 C14 3.080 yes
N1 H10 2.887 no
N1 H24 0.962 no
N1 H25 0.957 no
N1 H26 2.589 no
N1 H27 2.035 no
N1 H28 3.279 no
N2 C20 3.432 yes
N2 C22 2.544 yes
N2 C28 2.426 yes
C1 C30 2.482 yes
C1 C36 2.837 yes
C13 C34 2.347 yes
C14 C31 3.098 yes
C14 C34 1.391 yes
C15 C30 1.461 yes
C15 C36 2.478 yes
C16 C31 3.537 yes
C16 C34 2.719 yes
C19 C31 2.533 yes
C1 H30 3.270 no
C1 H31 3.280 no
C1 H32 2.751 no
C1 H33 2.750 no
C1 H34 3.123 no
C1 H35 2.538 no
C1 H36 3.120 no
C15 H31 2.018 no
C15 H32 2.020 no
C15 H33 2.023 no
C18 H30 2.646 no
C18 H34 0.937 no
C18 H35 0.964 no
C18 H36 0.961 no
C2 H40 3.497 no
C2 H41 2.818 no
C29 H41 2.535 no
C4 C37 2.483 yes
C30 C44 2.523 yes
C31 C42 2.539 yes
C32 C42 3.332 yes
C36 C41 1.464 yes
C36 C44 1.393 yes
C37 C45 1.379 yes
C39 C42 3.393 yes
C4 C5 2.374 yes
C4 H5 2.609 no
C13 C14 2.739 yes
C14 H14 3.233 no
C17 H16 3.260 no
C19 H17 3.287 no
C21 H21 3.245 no
C22 C27 2.911 yes
C22 C28 2.463 yes
C25 C26 2.548 yes
C27 H24 2.646 no
C28 H25 2.057 no
C28 H26 2.008 no
C29 H28 3.288 no
C29 H29 3.275 no
Ru1 C30 3.285 yes
Ru1 C31 3.028 yes
Ru1 C36 2.207 yes
Ru1 C37 3.039 yes
Ru1 H30 2.851 no
Ru1 H32 3.307 no
Ru1 H36 3.422 no
Ru1 H37 3.391 no
S1 O3 1.428 yes
S1 C31 2.586 yes
S1 C32 2.778 yes
S1 C39 1.825 yes
S1 H23 2.837 no
O1 O3 2.456 yes
O1 C36 3.235 yes
O1 C39 2.588 yes
O1 H23 2.664 no
O1 H37 2.996 no
O1 H38 2.727 no
O3 C19 3.380 yes
O3 C31 2.788 yes
O3 H15 3.143 no
N1 C31 2.400 yes
N1 C37 3.203 yes
N1 H36 3.460 no
C1 C30 2.482 yes
C1 C36 2.837 yes
C1 H30 3.270 no
C1 H31 3.280 no
C1 H32 2.751 no
C1 H33 2.750 no
C1 H34 3.123 no
C1 H35 2.538 no
C1 H36 3.120 no
C13 C14 2.739 yes
C13 C16 1.361 yes
C13 C23 1.369 yes
C13 C34 2.347 yes
C13 H11 3.245 no
C13 H12 2.050 no
C13 H13 1.004 no
C13 H14 2.023 no
C14 C23 2.421 yes
C14 C31 3.098 yes
C14 C34 1.391 yes
C15 C30 1.461 yes
C15 C36 2.478 yes
C15 H31 2.018 no
C15 H32 2.020 no
C15 H33 2.023 no
C16 C23 2.386 yes
C16 C31 3.537 yes
C16 C34 2.719 yes
C16 H13 2.022 no
C18 H30 2.646 no
C18 H34 0.937 no
C18 H35 0.964 no
C18 H36 0.961 no
C19 C31 2.533 yes
C21 C32 2.758 yes
C21 C33 1.404 yes
C21 C39 2.347 yes
C21 H3 2.796 no
C21 H23 2.061 no
C23 H10 3.301 no
C23 H11 2.053 no
C23 H12 0.966 no
C23 H13 2.078 no
C23 H14 3.251 no
C30 H19 3.407 no
C30 H31 0.968 no
C31 C39 3.581 yes
C31 H10 2.963 no
C31 H15 2.687 no
C31 H19 2.713 no
C32 H21 1.997 no
C33 H1 2.050 no
C33 H21 2.044 no
C34 H10 2.070 no
C34 H11 0.991 no
C34 H12 2.053 no
C34 H13 3.273 no
C36 C41 1.464 yes
C36 H41 3.599 no
C37 H41 1.889 no
C39 H19 3.357 no
C39 H21 3.218 no
C41 H30 2.642 no
C41 H37 0.950 no
C41 H38 0.962 no
C41 H39 0.977 no
H1 H3 1.551 no
H3 H21 3.380 no
H12 H13 2.402 no
H13 H14 2.296 no
H19 H31 3.407 no
H19 H32 2.592 no
H23 H31 2.572 no
H30 H41 2.099 no
H31 H32 1.551 no
H31 H33 1.551 no
H34 H41 3.193 no
H35 H41 3.553 no
H36 H41 2.113 no
Ru1 O5 2.095 yes
Ru1 C15 2.187 yes
Ru1 C45 3.330 yes
Ru1 H25 2.584 no
S1 O5 3.282 yes
O1 O5 3.175 yes
O5 N1 2.755 yes
O5 C31 3.337 yes
O5 C41 3.504 yes
O5 H41 2.522 no
N1 C45 3.198 yes
N1 H25 0.957 no
C1 C15 1.395 yes
C1 H25 2.980 no
C1 H35 2.538 no
C11 H15 2.072 no
C14 H15 3.373 no
C14 H25 3.423 no
C15 H31 2.018 no
C18 C45 3.502 yes
C18 H25 3.213 no
C18 H35 0.964 no
C19 H15 0.991 no
C21 C25 2.352 yes
C25 H1 3.166 no
C25 H21 0.984 no
C31 H15 2.687 no
C31 H25 3.247 no
C45 H41 0.966 no
H10 H15 3.319 no
H10 H25 3.382 no
H15 H16 2.364 no
H25 H41 3.410 no
H35 H41 3.553 no
N1 H10 2.887 no
C14 H10 0.973 no
C16 H10 3.246 no
C31 H10 2.963 no
H10 H11 2.380 no
H10 H15 3.319 no
O2 C37 2.981 yes
O2 H7 2.066 no
N2 H27 2.643 no
C17 C22 2.385 yes
C17 C24 1.362 yes
C17 C42 1.393 yes
C17 H20 3.545 no
C22 C27 2.911 yes
C22 H27 2.643 no
C23 C27 2.810 yes
C24 H17 0.976 no
C27 C28 1.511 yes
C27 H24 2.646 no
C27 H25 2.794 no
C27 H26 2.632 no
C27 H27 2.059 no
C28 H27 0.991 no
C29 C37 3.511 yes
C29 H37 2.772 no
C37 H24 2.598 no
C42 H17 3.279 no
C42 H27 2.807 no
H24 H27 2.804 no
H25 H27 2.305 no
H26 H27 2.809 no
H27 H28 3.373 no
H27 H32 2.752 no
H29 H37 3.358 no
N2 C15 3.178 yes
C2 C15 2.460 yes
C15 C29 2.796 yes
C15 H28 2.045 no
C15 H29 2.072 no
C15 H32 2.020 no
C22 H15 2.077 no
C24 H15 3.291 no
C27 H15 3.499 no
C42 H15 3.291 no
H15 H20 3.323 no
H15 H26 2.326 no
C13 C23 1.369 yes
C13 C34 2.347 yes
C13 H13 1.004 no
C23 H13 2.078 no
C34 H13 3.273 no
H10 H15 3.319 no
H10 H25 3.382 no
C27 H15 3.499 no
C11 H20 3.292 no
C16 H12 3.263 no
Ru1 S1 3.276 yes
Ru1 O1 3.242 yes
Ru1 N1 2.103 yes
Ru1 C1 2.174 yes
Ru1 C15 2.187 yes
Ru1 C18 3.384 yes
Ru1 C31 3.028 yes
Ru1 C41 3.338 yes
Ru1 H41 3.031 no
Ru1 C30 3.285 yes
Ru1 C31 3.028 yes
Ru1 C36 2.207 yes
Ru1 C37 3.039 yes
Ru1 H30 2.851 no
Ru1 H32 3.307 no
Ru1 H36 3.422 no
Ru1 H37 3.391 no
Ru1 O5 2.095 yes
Ru1 C15 2.187 yes
Ru1 C45 3.330 yes
Ru1 H25 2.584 no
O1 C20 2.958 yes
O3 C31 2.788 yes
O3 C32 2.922 yes
O3 C39 2.616 yes
O4 C4 1.387 yes
O4 C45 2.314 yes
O4 H4 1.974 no
O4 H40 2.483 no
O4 H41 2.388 no
C11 C19 1.384 yes
C17 C19 2.744 yes
C17 H19 2.062 no
C19 H19 3.285 no
C11 H18 3.241 no
C17 C19 2.744 yes
C19 H17 3.287 no
S1 C22 3.171 yes
C11 C22 2.401 yes
C16 C22 3.464 yes
C17 C22 2.385 yes
C19 C22 1.397 yes
C22 C31 1.539 yes
C22 H14 3.518 no
C22 H15 2.077 no
C22 H16 3.293 no
C22 H18 3.261 no
C22 H19 2.053 no
C22 H15 2.077 no
C23 C27 2.810 yes
C23 H12 0.966 no
C23 H10 3.301 no
C21 C26 2.517 yes
C26 H1 0.945 no
C26 H21 2.718 no
N1 C27 2.525 yes
C13 C27 2.395 yes
C14 C27 1.388 yes
C16 C27 1.381 yes
C19 C27 3.398 yes
C27 C31 2.499 yes
C27 H10 2.044 no
C27 H11 3.297 no
C27 H13 3.276 no
C27 H14 2.021 no
C27 H15 3.499 no
C27 H15 3.499 no
C27 H25 2.794 no
C19 C28 3.456 yes
C28 H19 3.056 no
C16 C31 3.537 yes
C31 H26 0.976 no
C14 C31 3.098 yes
C26 C33 1.490 yes
C14 C34 1.391 yes
C16 C34 2.719 yes
C16 H10 3.246 no
C16 H12 3.263 no
C16 H13 2.022 no
C16 H14 0.963 no
H15 H16 2.364 no
H16 H17 2.390 no
C19 H20 2.997 no
C19 H26 2.548 no
H19 H27 2.515 no
C20 H22 2.035 no
C21 H22 0.976 no
C25 H22 3.244 no
C26 H22 2.683 no
H22 H23 2.343 no
C19 H26 2.548 no

loop_
_geom_contact_atom_site_label_1
_geom_contact_atom_site_label_2
_geom_contact_site_symmetry_2
_geom_contact_distance
_geom_contact_publ_flag
Ru1 S1 . 3.276 yes
Ru1 O1 . 3.242 yes
Ru1 O5 . 2.095 yes
Ru1 N1 . 2.103 yes
Ru1 N2 . 2.141 yes
Ru1 C1 . 2.174 yes
Ru1 C2 . 2.211 yes
Ru1 C15 . 2.187 yes
Ru1 C18 . 3.384 yes
Ru1 C28 . 2.984 yes
Ru1 C29 . 2.160 yes
Ru1 C30 . 3.285 yes
Ru1 C31 . 3.028 yes
Ru1 C36 . 2.207 yes
Ru1 C37 . 3.039 yes
Ru1 C41 . 3.338 yes
Ru1 C44 . 2.189 yes
Ru1 C45 . 3.330 yes
Ru1 H24 . 2.584 no
Ru1 H25 . 2.584 no
Ru1 H26 . 3.350 no
Ru1 H27 . 3.138 no
Ru1 H28 . 2.881 no
Ru1 H29 . 2.923 no
Ru1 H30 . 2.851 no
Ru1 H32 . 3.307 no
Ru1 H36 . 3.422 no
Ru1 H37 . 3.391 no
Ru1 H40 . 3.221 no
Ru1 H41 . 3.031 no
S1 O1 . 1.450 yes
S1 O3 . 1.428 yes
S1 O5 . 3.282 yes
S1 N2 . 1.612 yes
S1 C20 . 2.743 yes
S1 C22 . 3.171 yes
S1 C31 . 2.586 yes
S1 C32 . 2.778 yes
S1 C39 . 1.825 yes
S1 H20 . 2.885 no
S1 H23 . 2.837 no
S1 H26 . 2.748 no
S1 H29 . 3.453 no
S1 H29 2_445 3.248 no
O1 O3 . 2.456 yes
O1 O5 . 3.175 yes
O1 N2 . 2.491 yes
O1 C20 . 2.958 yes
O1 C30 2_445 3.264 yes
O1 C36 . 3.235 yes
O1 C39 . 2.588 yes
O1 C41 . 3.099 yes
O1 C44 . 3.052 yes
O1 C44 2_445 3.370 yes
O1 H23 . 2.664 no
O1 H23 2_445 3.254 no
O1 H29 . 2.735 no
O1 H29 2_445 2.784 no
O1 H31 2_445 2.636 no
O1 H33 2_445 3.247 no
O1 H37 . 2.996 no
O1 H38 . 2.727 no
O2 O4 . 2.253 yes
O2 N1 2_455 2.822 yes
O2 C4 . 1.215 yes
O2 C5 . 2.612 yes
O2 C6 . 2.898 yes
O2 C16 2_455 3.538 yes
O2 C27 2_455 3.341 yes
O2 C28 2_455 3.258 yes
O2 C37 . 2.981 yes
O2 C45 . 2.392 yes
O2 H4 . 3.562 no
O2 H5 . 2.587 no
O2 H6 . 2.565 no
O2 H14 2_455 3.499 no
O2 H17 4_455 3.043 no
O2 H18 4_455 3.248 no
O2 H24 2_455 3.289 no
O2 H25 2_455 1.947 no
O2 H27 2_455 3.135 no
O2 H28 2_455 3.305 no
O2 H35 2_455 3.169 no
O2 H40 . 2.961 no
O2 H41 . 2.941 no
O2 H7 . 2.066 no
O2 H8 . 3.553 no
O2 H9 . 3.355 no
O3 O5 . 3.568 yes
O3 N2 . 2.519 yes
O3 C19 . 3.380 yes
O3 C22 . 3.178 yes
O3 C31 . 2.788 yes
O3 C32 . 2.922 yes
O3 C39 . 2.616 yes
O3 H4 2_455 3.388 no
O3 H15 . 3.143 no
O3 H20 . 2.569 no
O3 H26 . 2.507 no
O3 H29 2_445 3.287 no
O3 H33 1_455 2.717 no
O3 H38 2_445 3.575 no
O4 C4 . 1.387 yes
O4 C5 . 1.421 yes
O4 C45 . 2.314 yes
O4 H4 . 1.974 no
O4 H5 . 1.971 no
O4 H6 . 1.976 no
O4 H10 2_555 2.942 no
O4 H17 4_455 2.987 no
O4 H28 2_455 3.144 no
O4 H35 2_455 3.154 no
O4 H36 . 2.783 no
O4 H40 . 2.483 no
O4 H41 . 2.388 no
O4 H8 2_555 2.947 no
O5 N1 . 2.755 yes
O5 N2 . 2.813 yes
O5 C6 . 2.302 yes
O5 C29 . 3.098 yes
O5 C31 . 3.337 yes
O5 C36 . 3.163 yes
O5 C37 . 1.295 yes
O5 C41 . 3.504 yes
O5 C45 . 2.358 yes
O5 H24 . 2.440 no
O5 H25 . 3.460 no
O5 H26 . 3.027 no
O5 H30 . 3.193 no
O5 H37 . 2.977 no
O5 H40 . 2.609 no
O5 H41 . 2.522 no
O5 H7 . 3.011 no
O5 H8 . 2.556 no
O5 H9 . 2.559 no
N1 N2 . 2.693 yes
N1 C1 . 3.164 yes
N1 C2 . 3.285 yes
N1 C14 . 3.080 yes
N1 C27 . 2.525 yes
N1 C28 . 1.505 yes
N1 C31 . 2.400 yes
N1 C37 . 3.203 yes
N1 C45 . 3.198 yes
N1 H10 . 2.887 no
N1 H24 . 4.265(8) no
N1 H25 . 4.669(9) no
N1 H26 . 2.589 no
N1 H27 . 2.035 no
N1 H28 . 3.279 no
N1 H36 . 3.460 no
N1 H40 . 2.536 no
N1 H41 . 3.371 no
N1 H7 2_555 3.438 no
N2 C15 . 3.178 yes
N2 C20 . 3.432 yes
N2 C22 . 2.544 yes
N2 C28 . 2.426 yes
N2 C30 . 3.453 yes
N2 C31 . 1.475 yes
N2 C39 . 2.786 yes
N2 C42 . 3.091 yes
N2 C44 . 3.150 yes
N2 H19 . 2.904 no
N2 H23 . 3.345 no
N2 H24 . 3.094 no
N2 H25 . 3.524 no
N2 H26 . 2.019 no
N2 H27 . 2.643 no
N2 H29 . 3.305 no
N2 H31 . 3.513 no
N2 H32 . 3.126 no
C1 C2 . 1.424 yes
C1 C15 . 1.395 yes
C1 C18 . 2.515 yes
C1 C29 . 2.401 yes
C1 C30 . 2.482 yes
C1 C36 . 2.837 yes
C1 C44 . 2.428 yes
C1 H5 2_555 3.000 no
C1 H25 . 2.980 no
C1 H27 . 3.573 no
C1 H28 . 4.703(10) no
C1 H29 . 3.288 no
C1 H30 . 3.270 no
C1 H31 . 3.280 no
C1 H32 . 2.751 no
C1 H33 . 2.750 no
C1 H34 . 3.123 no
C1 H35 . 2.538 no
C1 H36 . 3.120 no
C1 H8 1_655 3.410 no
C2 C15 . 2.460 yes
C2 C18 . 1.468 yes
C2 C29 . 1.384 yes
C2 C36 . 2.476 yes
C2 C44 . 2.817 yes
C2 C45 . 3.564 yes
C2 H25 . 3.069 no
C2 H28 . 2.092 no
C2 H30 . 2.028 no
C2 H34 . 2.006 no
C2 H35 . 2.006 no
C2 H36 . 2.007 no
C2 H40 . 3.497 no
C2 H41 . 2.818 no
C4 C5 . 2.374 yes
C4 C6 . 3.016 yes
C4 C18 2_455 3.580 yes
C4 C24 4_455 3.590 yes
C4 C37 . 2.483 yes
C4 C45 . 1.430 yes
C4 H4 . 3.189 no
C4 H5 . 2.609 no
C4 H6 . 2.609 no
C4 H17 4_455 2.681 no
C4 H25 2_455 2.867 no
C4 H28 2_455 3.331 no
C4 H35 2_455 2.757 no
C4 H36 . 3.292 no
C4 H40 . 1.921 no
C4 H41 . 1.921 no
C4 H7 . 2.453 no
C4 H8 2_555 3.578 no
C4 H9 . 3.549 no
C5 H4 . 4.81(1) no
C5 H5 . 2.00(2) no
C5 H6 . 0.95(1) no
C5 H10 2_555 3.094 no
C5 H15 2_555 3.092 no
C5 H26 2_555 3.402 no
C5 H28 2_455 2.891 no
C5 H8 2_555 3.560 no
C6 C18 1_455 3.524 yes
C6 C37 . 1.479 yes
C6 C45 . 2.526 yes
C6 H22 2_445 3.344 no
C6 H25 2_455 3.591 no
C6 H34 1_455 3.283 no
C6 H35 1_455 2.974 no
C6 H40 . 3.113 no
C6 H40 2_455 3.585 no
C6 H41 . 3.125 no
C6 H7 . 0.95(1) no
C6 H8 . 2.02(2) no
C6 H9 . 3.27(2) no
C11 C17 . 2.356 yes
C11 C19 . 1.384 yes
C11 C22 . 2.401 yes
C11 C24 . 1.371 yes
C11 C42 . 2.761 yes
C11 H2 3_454 3.392 no
C11 H11 3_444 2.769 no
C11 H15 . 2.072 no
C11 H16 . 4.480(10) no
C11 H17 . 2.059 no
C11 H18 . 3.241 no
C11 H20 . 3.292 no
C11 H30 4_454 2.818 no
C11 H39 4_454 3.462 no
C13 C14 . 2.739 yes
C13 C16 . 1.361 yes
C13 C23 . 1.369 yes
C13 C27 . 2.395 yes
C13 C34 . 2.347 yes
C13 H11 . 3.245 no
C13 H12 . 2.050 no
C13 H13 . 1.004 no
C13 H14 . 2.023 no
C13 H18 3_554 2.847 no
C13 H19 3_554 3.373 no
C13 H37 4_454 3.578 no
C13 H39 4_454 3.203 no
C14 C16 . 2.366 yes
C14 C23 . 2.421 yes
C14 C27 . 1.388 yes
C14 C28 . 2.518 yes
C14 C31 . 3.098 yes
C14 C34 . 1.391 yes
C14 H4 2_455 3.136 no
C14 H10 . 3.256(11) no
C14 H11 . 2.065 no
C14 H12 . 3.295 no
C14 H14 . 3.233 no
C14 H15 . 3.373 no
C14 H24 . 2.730 no
C14 H25 . 3.423 no
C14 H26 . 2.758 no
C14 H27 . 3.315 no
C14 H34 2_455 3.057 no
C14 H36 2_455 3.600 no
C15 C20 2_545 3.600 yes
C15 C29 . 2.796 yes
C15 C30 . 1.461 yes
C15 C36 . 2.478 yes
C15 C44 . 1.436 yes
C15 H23 2_545 3.561 no
C15 H28 . 2.045 no
C15 H29 . 2.072 no
C15 H31 . 2.018 no
C15 H32 . 2.020 no
C15 H33 . 2.023 no
C16 C22 . 3.464 yes
C16 C23 . 2.386 yes
C16 C27 . 1.381 yes
C16 C28 . 2.530 yes
C16 C31 . 3.537 yes
C16 C34 . 2.719 yes
C16 H3 3_554 3.126 no
C16 H10 . 3.246 no
C16 H12 . 3.263 no
C16 H13 . 2.022 no
C16 H14 . 3.60(1) no
C16 H18 3_554 3.100 no
C16 H27 . 2.577 no
C17 C19 . 2.744 yes
C17 C22 . 2.385 yes
C17 C24 . 1.362 yes
C17 C42 . 1.393 yes
C17 H3 3_554 3.319 no
C17 H13 3_544 3.387 no
C17 H16 . 3.260 no
C17 H17 . 2.025 no
C17 H18 . 3.677(13) no
C17 H19 . 2.062 no
C17 H20 . 3.545 no
C18 C29 . 2.490 yes
C18 C45 . 3.502 yes
C18 H1 2_545 3.495 no
C18 H10 2_555 3.225 no
C18 H25 . 3.213 no
C18 H28 . 2.700 no
C18 H30 . 2.646 no
C18 H34 . 10.540(13) no
C18 H35 . 9.277(13) no
C18 H36 . 9.465(13) no
C18 H40 . 3.330 no
C18 H40 2_555 3.256 no
C18 H41 . 2.786 no
C18 H7 1_655 3.516 no
C18 H8 1_655 3.120 no
C18 H9 1_655 3.467 no
C19 C22 . 1.397 yes
C19 C24 . 2.396 yes
C19 C27 . 3.398 yes
C19 C28 . 3.456 yes
C19 C31 . 2.533 yes
C19 C42 . 2.398 yes
C19 H2 3_454 3.542 no
C19 H4 2_455 3.214 no
C19 H15 . 3.706(13) no
C19 H16 . 2.053 no
C19 H17 . 3.287 no
C19 H19 . 3.285 no
C19 H20 . 2.997 no
C19 H26 . 2.548 no
C20 C21 . 1.384 yes
C20 C25 . 2.728 yes
C20 C32 . 2.407 yes
C20 C33 . 2.443 yes
C20 C39 . 1.349 yes
C20 C44 2_445 3.560 yes
C20 H13 3_544 3.515 no
C20 H20 . 3.283 no
C20 H22 . 2.035 no
C20 H23 . 3.236(12) no
C20 H29 . 3.230 no
C20 H31 . 3.123 no
C21 C25 . 2.352 yes
C21 C26 . 2.517 yes
C21 C32 . 2.758 yes
C21 C33 . 1.404 yes
C21 C39 . 2.347 yes
C21 H1 . 2.786 no
C21 H2 . 3.323 no
C21 H3 . 2.796 no
C21 H13 3_544 3.109 no
C21 H21 . 3.245 no
C21 H22 . 9.38(1) no
C21 H23 . 2.061 no
C21 H9 2_545 3.291 no
C22 C24 . 2.775 yes
C22 C27 . 2.911 yes
C22 C28 . 2.463 yes
C22 C31 . 1.539 yes
C22 C32 . 3.381 yes
C22 C39 . 3.420 yes
C22 C42 . 1.376 yes
C22 H14 . 3.518 no
C22 H15 . 2.077 no
C22 H16 . 3.293 no
C22 H18 . 3.261 no
C22 H19 . 2.053 no
C22 H20 . 3.043 no
C22 H26 . 2.067 no
C22 H27 . 2.643 no
C23 C27 . 2.810 yes
C23 C34 . 1.380 yes
C23 H1 1_565 3.539 no
C23 H10 . 3.301 no
C23 H11 . 2.053 no
C23 H12 . 8.868(9) no
C23 H13 . 2.078 no
C23 H14 . 3.251 no
C23 H18 3_554 3.422 no
C23 H20 3_454 3.307 no
C23 H38 4_454 3.533 no
C23 H39 4_454 3.097 no
C24 C42 . 2.406 yes
C24 H11 3_444 3.080 no
C24 H15 . 3.291 no
C24 H16 . 2.062 no
C24 H17 . 5.498(10) no
C24 H18 . 2.033 no
C24 H19 . 3.279 no
C24 H20 . 3.559 no
C24 H30 4_454 2.892 no
C24 H41 4_454 3.166 no
C25 C26 . 2.548 yes
C25 C32 . 1.350 yes
C25 C33 . 1.389 yes
C25 C39 . 2.337 yes
C25 H1 . 3.166 no
C25 H2 . 2.637 no
C25 H3 . 3.165 no
C25 H6 4_454 3.537 no
C25 H16 3_444 3.598 no
C25 H20 . 2.040 no
C25 H21 . 7.675(10) no
C25 H22 . 3.244 no
C25 H39 2_445 3.014 no
C26 C33 . 1.490 yes
C26 H1 . 4.618(11) no
C26 H2 . 4.591(11) no
C26 H3 . 5.202(11) no
C26 H14 3_544 2.994 no
C26 H16 3_444 3.152 no
C26 H21 . 2.718 no
C26 H22 . 2.683 no
C26 H34 2_445 3.584 no
C26 H9 2_545 3.493 no
C27 C28 . 1.511 yes
C27 C31 . 2.499 yes
C27 C34 . 2.406 yes
C27 H10 . 2.044 no
C27 H11 . 3.297 no
C27 H13 . 3.276 no
C27 H14 . 2.021 no
C27 H15 . 3.499 no
C27 H24 . 2.646 no
C27 H25 . 2.794 no
C27 H26 . 2.632 no
C27 H27 . 2.059 no
C28 C31 . 1.501 yes
C28 C42 . 3.100 yes
C28 H10 . 2.663 no
C28 H14 . 2.670 no
C28 H19 . 3.056 no
C28 H24 . 2.025 no
C28 H25 . 2.057 no
C28 H26 . 2.008 no
C28 H27 . 0.95(2) no
C28 H32 . 3.526 no
C29 C36 . 1.422 yes
C29 C37 . 3.511 yes
C29 C41 . 2.506 yes
C29 C44 . 2.394 yes
C29 C45 . 3.357 yes
C29 H16 4_455 3.042 no
C29 H17 4_455 3.382 no
C29 H28 . 3.288 no
C29 H29 . 3.275 no
C29 H30 . 0.950(10) no
C29 H34 . 2.741 no
C29 H35 . 3.267 no
C29 H36 . 2.745 no
C29 H37 . 2.772 no
C29 H38 . 3.305 no
C29 H39 . 2.768 no
C29 H41 . 2.535 no
C30 C44 . 2.523 yes
C30 H5 2_555 3.492 no
C30 H19 . 3.407 no
C30 H23 . 3.380 no
C30 H27 . 3.546 no
C30 H28 . 2.632 no
C30 H29 . 2.676 no
C30 H31 . 0.950(13) no
C30 H32 . 0.949(13) no
C30 H33 . 0.950(13) no
C30 H38 2_545 3.068 no
C31 C39 . 3.581 yes
C31 C42 . 2.539 yes
C31 H4 2_455 3.405 no
C31 H10 . 2.963 no
C31 H15 . 2.687 no
C31 H19 . 2.713 no
C31 H24 . 2.652 no
C31 H25 . 3.247 no
C31 H26 . 5.051(13) no
C31 H27 . 2.045 no
C32 C33 . 2.431 yes
C32 C36 2_445 3.566 yes
C32 C39 . 1.396 yes
C32 C41 2_445 3.509 yes
C32 C42 . 3.332 yes
C32 H20 . 11.44(2) no
C32 H21 . 1.997 no
C32 H23 . 3.293 no
C32 H38 2_445 3.448 no
C32 H39 2_445 3.031 no
C33 C39 . 2.779 yes
C33 H1 . 2.050 no
C33 H2 . 2.054 no
C33 H3 . 2.049 no
C33 H13 3_544 3.347 no
C33 H14 3_544 3.285 no
C33 H20 . 3.307 no
C33 H21 . 2.044 no
C33 H22 . 2.066 no
C33 H23 . 3.324 no
C34 H1 1_565 3.363 no
C34 H10 . 2.070 no
C34 H11 . 10.121(11) no
C34 H12 . 2.053 no
C34 H13 . 3.273 no
C34 H16 3_454 3.337 no
C34 H20 3_454 3.492 no
C34 H21 3_454 3.449 no
C34 H34 2_455 3.182 no
C36 C41 . 1.464 yes
C36 C44 . 1.393 yes
C36 H29 . 2.049 no
C36 H30 . 2.051 no
C36 H37 . 2.027 no
C36 H38 . 2.022 no
C36 H39 . 2.030 no
C36 H41 . 3.599 no
C37 C45 . 1.379 yes
C37 H17 4_455 3.288 no
C37 H24 . 2.598 no
C37 H30 . 3.282 no
C37 H37 . 3.571 no
C37 H40 . 1.897 no
C37 H41 . 1.889 no
C37 H7 . 1.889 no
C37 H8 . 2.028 no
C37 H9 . 2.009 no
C39 C42 . 3.393 yes
C39 C44 2_445 3.384 yes
C39 H19 . 3.357 no
C39 H20 . 2.076 no
C39 H21 . 3.218 no
C39 H22 . 3.220 no
C39 H23 . 2.035 no
C39 H29 2_445 3.264 no
C41 C44 . 2.509 yes
C41 H12 4_455 3.556 no
C41 H13 4_455 3.507 no
C41 H20 2_545 3.500 no
C41 H29 . 2.694 no
C41 H30 . 2.642 no
C41 H31 2_445 3.419 no
C41 H37 . 0.00 no
C41 H38 . 0.00 no
C41 H39 . 0.00 no
C42 H3 3_554 3.407 no
C42 H13 3_544 3.367 no
C42 H14 . 3.494 no
C42 H15 . 3.291 no
C42 H17 . 3.279 no
C42 H18 . 2.049 no
C42 H19 . 0.00 no
C42 H20 . 3.298 no
C42 H26 . 3.312 no
C42 H27 . 2.807 no
C42 H32 . 3.517 no
C44 H23 . 3.120 no
C44 H28 . 3.306 no
C44 H29 . 0.00 no
C44 H30 . 3.255 no
C44 H31 . 2.568 no
C44 H32 . 3.133 no
C44 H33 . 3.166 no
C44 H37 . 3.135 no
C44 H38 . 2.583 no
C44 H39 . 3.143 no
C45 H17 4_455 2.774 no
C45 H24 . 2.651 no
C45 H25 . 3.333 no
C45 H30 . 3.003 no
C45 H35 2_455 3.002 no
C45 H36 . 2.712 no
C45 H40 . 0.00 no
C45 H41 . 0.00 no
C45 H7 . 2.433 no
C45 H8 . 3.157 no
C45 H9 . 3.076 no

loop_
_geom_torsion_atom_site_label_1
_geom_torsion_atom_site_label_2
_geom_torsion_atom_site_label_3
_geom_torsion_atom_site_label_4
_geom_torsion
_geom_torsion_publ_flag
N1 Ru1 O3 C31 29.4(10) yes
N2 Ru1 O3 C31 -41.9(10) yes
C22 Ru1 O3 C31 -15.5(12) yes
C23 Ru1 O3 C31 21.3(19) yes
C24 Ru1 O3 C31 -24.9(24) yes
C25 Ru1 O3 C31 -77.6(12) yes
C26 Ru1 O3 C31 -85.1(10) yes
C27 Ru1 O3 C31 15.2(11) yes
O3 Ru1 N1 C1 -147.9(7) yes
N2 Ru1 N1 C1 -121.3(7) yes
C22 Ru1 N1 C1 -113.4(7) yes
C23 Ru1 N1 C1 -118.5(7) yes
C24 Ru1 N1 C1 -106.4(8) yes
C25 Ru1 N1 C1 -112.9(15) yes
C26 Ru1 N1 C1 -101.0(25) yes
C27 Ru1 N1 C1 -105.4(9) yes
O3 Ru1 N2 S1 -37.8(6) yes
O3 Ru1 N2 C2 -168.5(7) yes
N1 Ru1 N2 S1 -143.2(6) yes
N1 Ru1 N2 C2 86.1(7) yes
C22 Ru1 N2 S1 -161.6(16) yes
C22 Ru1 N2 C2 67.6(20) yes
C23 Ru1 N2 S1 -144.0(6) yes
C23 Ru1 N2 C2 85.3(9) yes
C24 Ru1 N2 S1 178.0(6) yes
C24 Ru1 N2 C2 47.3(8) yes
C25 Ru1 N2 S1 61.1(7) yes
C25 Ru1 N2 C2 -69.6(8) yes
C26 Ru1 N2 S1 72.9(8) yes
C26 Ru1 N2 C2 -57.8(9) yes
C27 Ru1 N2 S1 -149.4(13) yes
C27 Ru1 N2 C2 79.8(17) yes
O3 Ru1 C22 C23 122.2(7) yes
O3 Ru1 C22 C27 128.7(7) yes
O3 Ru1 C22 C28 138.7(11) yes
N1 Ru1 C22 C23 -2.1(7) yes
N1 Ru1 C22 C27 4.4(7) yes
N1 Ru1 C22 C28 14.4(13) yes
N2 Ru1 C22 C23 156.6(16) yes
N2 Ru1 C22 C27 163.0(16) yes
N2 Ru1 C22 C28 173.0(15) yes
C23 Ru1 C22 C23 0.0(6) yes
C23 Ru1 C22 C27 6.5(6) yes
C23 Ru1 C22 C28 16.5(11) yes
C24 Ru1 C22 C23 -124.6(7) yes
C24 Ru1 C22 C27 -118.1(8) yes
C24 Ru1 C22 C28 -108.2(12) yes
C25 Ru1 C22 C23 178.8(7) yes
C25 Ru1 C22 C27 -174.7(8) yes
C25 Ru1 C22 C28 -164.7(12) yes
C26 Ru1 C22 C23 -166.4(8) yes
C26 Ru1 C22 C27 -159.9(8) yes
C26 Ru1 C22 C28 -149.9(12) yes
C27 Ru1 C22 C23 -6.5(6) yes
C27 Ru1 C22 C27 0.0(7) yes
C27 Ru1 C22 C28 10.0(11) yes
O3 Ru1 C23 C22 -37.2(14) yes
O3 Ru1 C23 C24 -45.5(14) yes
N1 Ru1 C23 C22 173.6(7) yes
N1 Ru1 C23 C24 165.3(7) yes
N2 Ru1 C23 C22 -9.4(8) yes
N2 Ru1 C23 C24 -17.7(8) yes
C22 Ru1 C23 C22 0.0(6) yes
C22 Ru1 C23 C24 -8.3(6) yes
C24 Ru1 C23 C22 8.3(6) yes
C24 Ru1 C23 C24 0.0(7) yes
C25 Ru1 C23 C22 -0.8(6) yes
C25 Ru1 C23 C24 -9.1(6) yes
C26 Ru1 C23 C22 10.3(6) yes
C26 Ru1 C23 C24 2.0(6) yes
C27 Ru1 C23 C22 43.7(6) yes
C27 Ru1 C23 C24 35.4(6) yes
O3 Ru1 C24 C23 109.7(16) yes
O3 Ru1 C24 C25 -54.7(17) yes
O3 Ru1 C24 C29 -100.9(17) yes
N1 Ru1 C24 C23 -4.5(8) yes
N1 Ru1 C24 C25 -168.9(7) yes
N1 Ru1 C24 C29 144.9(9) yes
N2 Ru1 C24 C23 131.7(7) yes
N2 Ru1 C24 C25 -32.7(7) yes
N2 Ru1 C24 C29 -78.9(10) yes
C22 Ru1 C24 C23 49.5(6) yes
C22 Ru1 C24 C25 -114.9(7) yes
C22 Ru1 C24 C29 -161.1(11) yes
C23 Ru1 C24 C23 0.0(6) yes
C23 Ru1 C24 C25 -164.4(10) yes
C23 Ru1 C24 C29 149.4(13) yes
C25 Ru1 C24 C23 164.4(10) yes
C25 Ru1 C24 C25 0.0(6) yes
C25 Ru1 C24 C29 -46.2(10) yes
C26 Ru1 C24 C23 -177.1(8) yes
C26 Ru1 C24 C25 18.5(6) yes
C26 Ru1 C24 C29 -27.7(10) yes
C27 Ru1 C24 C23 -5.0(6) yes
C27 Ru1 C24 C25 -169.4(8) yes
C27 Ru1 C24 C29 144.4(10) yes
O3 Ru1 C25 C24 84.5(8) yes
O3 Ru1 C25 C26 -156.6(7) yes
N1 Ru1 C25 C24 9.9(15) yes
N1 Ru1 C25 C26 128.9(14) yes
N2 Ru1 C25 C24 34.0(7) yes
N2 Ru1 C25 C26 152.9(7) yes
C22 Ru1 C25 C24 10.7(6) yes
C22 Ru1 C25 C26 129.6(7) yes
C23 Ru1 C25 C24 11.5(6) yes
C23 Ru1 C25 C26 130.5(8) yes
C24 Ru1 C25 C24 0.0(6) yes
C24 Ru1 C25 C26 119.0(9) yes
C26 Ru1 C25 C24 -119.0(9) yes
C26 Ru1 C25 C26 0.0(7) yes
C27 Ru1 C25 C24 7.3(6) yes
C27 Ru1 C25 C26 126.3(8) yes
O3 Ru1 C26 C25 17.9(7) yes
O3 Ru1 C26 C27 70.0(7) yes
O3 Ru1 C26 C30 166.1(10) yes
N1 Ru1 C26 C25 -53.6(23) yes
N1 Ru1 C26 C27 -1.5(23) yes
N1 Ru1 C26 C30 94.6(23) yes
N2 Ru1 C26 C25 -16.5(8) yes
N2 Ru1 C26 C27 35.6(8) yes
N2 Ru1 C26 C30 131.7(10) yes
C22 Ru1 C26 C25 -39.7(6) yes
C22 Ru1 C26 C27 12.4(6) yes
C22 Ru1 C26 C30 108.5(11) yes
C23 Ru1 C26 C25 -48.9(7) yes
C23 Ru1 C26 C27 3.2(6) yes
C23 Ru1 C26 C30 99.3(11) yes
C24 Ru1 C26 C25 -46.7(7) yes
C24 Ru1 C26 C27 5.4(6) yes
C24 Ru1 C26 C30 101.5(11) yes
C25 Ru1 C26 C25 0.0(7) yes
C25 Ru1 C26 C27 52.1(7) yes
C25 Ru1 C26 C30 148.2(14) yes
C27 Ru1 C26 C25 -52.1(7) yes
C27 Ru1 C26 C27 0.0(7) yes
C27 Ru1 C26 C30 96.1(12) yes
O3 Ru1 C27 C22 -34.1(7) yes
O3 Ru1 C27 C26 -49.3(7) yes
N1 Ru1 C27 C22 -169.0(8) yes
N1 Ru1 C27 C26 175.8(8) yes
N2 Ru1 C27 C22 -7.1(15) yes
N2 Ru1 C27 C26 -22.3(15) yes
C22 Ru1 C27 C22 0.0(7) yes
C22 Ru1 C27 C26 -15.2(7) yes
C23 Ru1 C27 C22 -131.4(8) yes
C23 Ru1 C27 C26 -146.6(8) yes
C24 Ru1 C27 C22 9.7(7) yes
C24 Ru1 C27 C26 -5.5(6) yes
C25 Ru1 C27 C22 3.4(6) yes
C25 Ru1 C27 C26 -11.8(6) yes
C26 Ru1 C27 C22 15.2(7) yes
C26 Ru1 C27 C26 0.0(7) yes
O1 S1 N2 Ru1 -15.7(9) yes
O1 S1 N2 C2 -5.7(10) yes
O2 S1 N2 Ru1 47.6(9) yes
O2 S1 N2 C2 57.5(10) yes
C15 S1 N2 Ru1 -50.2(9) yes
C15 S1 N2 C2 -40.3(10) yes
O1 S1 C15 C16 -157.4(9) yes
O1 S1 C15 C20 87.7(10) yes
O2 S1 C15 C16 -78.0(11) yes
O2 S1 C15 C20 167.1(9) yes
N2 S1 C15 C16 -11.4(12) yes
N2 S1 C15 C20 -126.4(10) yes
Ru1 O3 C31 C32 111.7(10) yes
Ru1 O3 C31 C33 98.4(12) yes
Ru1 N1 C1 C2 -72.4(7) yes
Ru1 N2 C2 C1 175.0(6) yes
S1 N2 C2 C1 120.1(7) yes
N1 C1 C2 N2 40.5(10) yes
S1 C15 C16 C17 -53.6(13) yes
C20 C15 C16 C17 -20.2(19) yes
S1 C15 C20 C19 44.2(12) yes
C16 C15 C20 C19 -13.6(19) yes
C15 C16 C17 C18 4.5(19) yes
C16 C17 C18 C19 68.3(18) yes
C16 C17 C18 C21 173.1(13) yes
C17 C18 C19 C20 59.7(18) yes
C21 C18 C19 C20 7.2(21) yes
C18 C19 C20 C15 -11.7(19) yes
Ru1 C22 C23 Ru1 0.00(3) yes
Ru1 C22 C23 C24 164.3(10) yes
C27 C22 C23 Ru1 -12.2(9) yes
C27 C22 C23 C24 152.1(10) yes
C28 C22 C23 Ru1 -12.0(11) yes
C28 C22 C23 C24 152.3(12) yes
Ru1 C22 C27 Ru1 0.00(3) yes
Ru1 C22 C27 C26 65.8(9) yes
C23 C22 C27 Ru1 167.2(9) yes
C23 C22 C27 C26 -127.0(11) yes
C28 C22 C27 Ru1 -12.4(12) yes
C28 C22 C27 C26 53.4(19) yes
Ru1 C23 C24 Ru1 0.00(3) yes
Ru1 C23 C24 C25 20.1(8) yes
Ru1 C23 C24 C29 -1.4(8) yes
C22 C23 C24 Ru1 -10.4(9) yes
C22 C23 C24 C25 9.7(16) yes
C22 C23 C24 C29 -11.8(16) yes
Ru1 C24 C25 Ru1 0.00(3) yes
Ru1 C24 C25 C26 -120.0(10) yes
C23 C24 C25 Ru1 -19.8(8) yes
C23 C24 C25 C26 -139.9(11) yes
C29 C24 C25 Ru1 2.0(9) yes
C29 C24 C25 C26 -118.0(12) yes
Ru1 C25 C26 Ru1 0.00(3) yes
Ru1 C25 C26 C27 -44.2(8) yes
Ru1 C25 C26 C30 -12.7(9) yes
C24 C25 C26 Ru1 93.2(10) yes
C24 C25 C26 C27 49.1(15) yes
C24 C25 C26 C30 80.5(15) yes
Ru1 C26 C27 Ru1 0.00(3) yes
Ru1 C26 C27 C22 -108.6(10) yes
C25 C26 C27 Ru1 92.1(9) yes
C25 C26 C27 C22 -16.5(16) yes
C30 C26 C27 Ru1 -37.7(11) yes
C30 C26 C27 C22 -146.3(12) yes
O3 C31 C33 C34 103.9(13) yes
C32 C31 C33 C34 70.6(20) yes
C31 C33 C34 O4 -0.8(22) yes
C31 C33 C34 O5 -15.9(17) yes
